data_4061264
loop_
_publ_author_name
'Ionkin, Alex S.'
'Marshall, William J.'

_publ_section_title
;
 Rare Organometallic Complex of Divalent, Four-Coordinate Iridium:
 Synthesis, Structural Characterization, and First Insights into Reactivity
;
_journal_coden_ASTM ORGND7
_journal_issue 25
_journal_name_full Organometallics
_journal_page_first 6031
_journal_page_last 6041
_journal_paper_doi 10.1021/om049444k
_journal_volume 23
_journal_year 2004
_chemical_formula_sum 'C12 H21 F6 O P'
_chemical_formula_weight 326.26
_space_group_IT_number 2
_symmetry_cell_setting triclinic
_symmetry_space_group_name_Hall '-P 1'
_symmetry_space_group_name_H-M 'P -1'
_cell_angle_alpha 100.75(2)
_cell_angle_beta 113.690(10)
_cell_angle_gamma 69.830(10)
_cell_formula_units_Z 2
_cell_length_a 9.0820(10)
_cell_length_b 11.1281(10)
_cell_length_c 8.7645(10)
_cell_measurement_temperature 293(2)
_cell_volume 760.21(14)
_diffrn_ambient_temperature 293(2)
_exptl_crystal_density_diffrn 1.425
_cod_depositor_comments
;
The following automatic conversions were performed:
'_symmetry_cell_setting' value 'Triclinic' changed to 'triclinic'
according to '/home/saulius/struct/CIF-dictionaries/cif_core.dic'
dictionary named 'cif_core.dic' version 2.4.1 from 2010-06-29.

Automatic conversion script
Id: cif_fix_enum 1527 2010-12-29 10:47:43Z saulius 
;
_cod_database_code 4061264

loop_
_symmetry_equiv_pos_as_xyz
'x, y, z'
'-x, -y, -z'

loop_
_atom_site_label
_atom_site_type_symbol
_atom_site_fract_x
_atom_site_fract_y
_atom_site_fract_z
_atom_site_U_iso_or_equiv
_atom_site_adp_type
_atom_site_occupancy
_atom_site_symmetry_multiplicity
_atom_site_calc_flag
_atom_site_refinement_flags
_atom_site_disorder_assembly
_atom_site_disorder_group
P1 P 0.30815(5) 0.17397(4) 0.35306(5) 0.02749(18) Uani 1 1 d . . .
F1 F 0.35642(15) 0.39386(11) 0.81030(14) 0.0488(3) Uani 1 1 d . . .
F2 F 0.62199(17) 0.35713(12) 0.93758(14) 0.0576(4) Uani 1 1 d . . .
F3 F 0.48579(17) 0.49596(10) 0.74973(15) 0.0516(3) Uani 1 1 d . . .
F4 F 0.82296(14) 0.24416(13) 0.77220(16) 0.0577(4) Uani 1 1 d . . .
F5 F 0.68269(15) 0.37090(12) 0.57134(17) 0.0545(4) Uani 1 1 d . . .
F6 F 0.72005(14) 0.16791(11) 0.52362(16) 0.0499(3) Uani 1 1 d . . .
O1 O 0.54820(17) 0.16399(13) 0.71894(17) 0.0374(3) Uani 1 1 d . . .
C1 C 0.3727(2) 0.31298(16) 0.4872(2) 0.0307(4) Uani 1 1 d . . .
H1A H 0.3997 0.3590 0.4232 0.037 Uiso 1 1 calc R . .
H1B H 0.2773 0.3710 0.5135 0.037 Uiso 1 1 calc R . .
C2 C 0.5253(2) 0.27728(15) 0.6527(2) 0.0307(4) Uani 1 1 d . . .
C3 C 0.4984(2) 0.38169(17) 0.7897(2) 0.0377(5) Uani 1 1 d . . .
C4 C 0.6885(2) 0.26629(18) 0.6313(2) 0.0399(5) Uani 1 1 d . . .
C5 C 0.0958(2) 0.20364(18) 0.3670(2) 0.0370(4) Uani 1 1 d . . .
C6 C 0.1381(3) 0.1716(2) 0.5450(3) 0.0512(6) Uani 1 1 d . . .
H6A H 0.0370 0.1740 0.5580 0.077 Uiso 1 1 calc R . .
H6B H 0.1864 0.2333 0.6228 0.077 Uiso 1 1 calc R . .
H6C H 0.2173 0.0875 0.5660 0.077 Uiso 1 1 calc R . .
C7 C -0.0290(3) 0.3390(2) 0.3351(3) 0.0527(6) Uani 1 1 d . . .
H7A H -0.1284 0.3432 0.3526 0.079 Uiso 1 1 calc R . .
H7B H -0.0589 0.3583 0.2222 0.079 Uiso 1 1 calc R . .
H7C H 0.0224 0.4002 0.4105 0.079 Uiso 1 1 calc R . .
C8 C 0.0087(3) 0.1083(2) 0.2457(3) 0.0543(6) Uani 1 1 d . . .
H8A H -0.0797 0.1041 0.2763 0.081 Uiso 1 1 calc R . .
H8B H 0.0896 0.0249 0.2509 0.081 Uiso 1 1 calc R . .
H8C H -0.0383 0.1364 0.1342 0.081 Uiso 1 1 calc R . .
C9 C 0.2875(2) 0.20890(17) 0.1418(2) 0.0357(4) Uani 1 1 d . . .
C10 C 0.1711(3) 0.34084(19) 0.0784(2) 0.0471(5) Uani 1 1 d . . .
H10A H 0.1787 0.3520 -0.0239 0.071 Uiso 1 1 calc R . .
H10B H 0.2046 0.4064 0.1603 0.071 Uiso 1 1 calc R . .
H10C H 0.0570 0.3469 0.0590 0.071 Uiso 1 1 calc R . .
C11 C 0.2292(3) 0.1038(2) 0.0148(2) 0.0491(5) Uani 1 1 d . . .
H11A H 0.2403 0.1095 -0.0878 0.074 Uiso 1 1 calc R . .
H11B H 0.1134 0.1148 -0.0055 0.074 Uiso 1 1 calc R . .
H11C H 0.2974 0.0212 0.0583 0.074 Uiso 1 1 calc R . .
C12 C 0.4658(3) 0.1950(2) 0.1555(3) 0.0471(5) Uani 1 1 d . . .
H12A H 0.4653 0.1994 0.0470 0.071 Uiso 1 1 calc R . .
H12B H 0.5403 0.1139 0.1997 0.071 Uiso 1 1 calc R . .
H12C H 0.5036 0.2630 0.2285 0.071 Uiso 1 1 calc R . .
H1 H 0.537(3) 0.112(2) 0.649(3) 0.053(7) Uiso 1 1 d . . .

loop_
_atom_site_aniso_label
_atom_site_aniso_U_11
_atom_site_aniso_U_22
_atom_site_aniso_U_33
_atom_site_aniso_U_23
_atom_site_aniso_U_13
_atom_site_aniso_U_12
P1 0.0267(3) 0.0263(3) 0.0252(3) 0.00122(17) 0.0058(2) -0.00739(18)
F1 0.0576(8) 0.0480(7) 0.0435(7) -0.0071(5) 0.0263(6) -0.0149(6)
F2 0.0639(8) 0.0587(8) 0.0283(6) -0.0061(5) 0.0003(6) -0.0166(6)
F3 0.0732(8) 0.0311(6) 0.0520(7) -0.0060(5) 0.0233(7) -0.0213(6)
F4 0.0320(6) 0.0741(9) 0.0507(8) 0.0050(6) -0.0028(6) -0.0173(6)
F5 0.0480(7) 0.0550(7) 0.0706(9) 0.0135(6) 0.0233(7) -0.0204(6)
F6 0.0356(6) 0.0548(7) 0.0522(7) -0.0045(6) 0.0183(6) -0.0064(5)
O1 0.0457(8) 0.0289(7) 0.0305(7) 0.0048(6) 0.0038(6) -0.0132(6)
C1 0.0286(9) 0.0290(8) 0.0291(9) 0.0028(7) 0.0049(8) -0.0084(7)
C2 0.0323(9) 0.0276(8) 0.0288(9) 0.0028(7) 0.0058(8) -0.0107(7)
C3 0.0434(11) 0.0354(10) 0.0300(9) 0.0001(7) 0.0077(9) -0.0144(8)
C4 0.0316(10) 0.0408(10) 0.0395(10) 0.0036(8) 0.0038(9) -0.0118(8)
C5 0.0287(9) 0.0387(10) 0.0413(10) -0.0004(8) 0.0097(8) -0.0124(8)
C6 0.0434(12) 0.0721(15) 0.0472(12) 0.0026(11) 0.0190(10) -0.0257(11)
C7 0.0320(10) 0.0482(12) 0.0706(15) -0.0006(11) 0.0193(11) -0.0048(9)
C8 0.0447(12) 0.0570(13) 0.0595(14) -0.0012(11) 0.0080(11) -0.0289(10)
C9 0.0385(10) 0.0342(9) 0.0282(9) 0.0029(7) 0.0081(8) -0.0077(8)
C10 0.0556(13) 0.0421(11) 0.0356(11) 0.0109(8) 0.0117(10) -0.0066(9)
C11 0.0637(14) 0.0465(11) 0.0276(10) -0.0027(8) 0.0095(10) -0.0162(10)
C12 0.0521(12) 0.0522(12) 0.0386(11) 0.0052(9) 0.0204(10) -0.0117(10)

loop_
_geom_bond_atom_site_label_1
_geom_bond_atom_site_label_2
_geom_bond_distance
_geom_bond_site_symmetry_2
_geom_bond_publ_flag
P1 C1 1.8740(17) . ?
P1 C9 1.8850(19) . ?
P1 C5 1.8913(19) . ?
F1 C3 1.331(2) . ?
F2 C3 1.329(2) . ?
F3 C3 1.336(2) . ?
F4 C4 1.331(2) . ?
F5 C4 1.341(2) . ?
F6 C4 1.337(2) . ?
O1 C2 1.402(2) . ?
C1 C2 1.550(2) . ?
C2 C4 1.529(3) . ?
C2 C3 1.540(3) . ?
C5 C6 1.530(3) . ?
C5 C7 1.535(3) . ?
C5 C8 1.538(3) . ?
C9 C12 1.529(3) . ?
C9 C10 1.531(3) . ?
C9 C11 1.535(3) . ?

loop_
_cod_related_entry_id
_cod_related_entry_database
_cod_related_entry_code
1 ChemSpider 21153387
